data_7000774
loop_
_publ_author_name
'Pan, Mei'
'Zheng, Xiang-Li'
'Liu, Yu'
'Liu, Wei-Sheng'
'Su, Cheng-Yong'

_publ_section_title
;
 Structural and photoluminescent studies of lanthanide complexes with
 tripodal triRNTB (N-substituted tris(benzimidazol-2-ylmethyl)amine):
 ligand substituent, anionic and secondary ligand effects
;
_journal_issue 12
_journal_name_full 'Dalton Transactions'
_journal_page_first 2157
_journal_page_last 2169
_journal_paper_doi 10.1039/b818322h
_journal_year 2009
_chemical_formula_sum 'C94 H88 N20 O19 Sm2'
_chemical_formula_weight 2102.54
_chemical_name_systematic
;
?
;
_space_group_IT_number 14
_symmetry_cell_setting monoclinic
_symmetry_space_group_name_Hall '-P 2yn'
_symmetry_space_group_name_H-M 'P 1 21/n 1'
_atom_sites_solution_hydrogens geom
_atom_sites_solution_primary direct
_atom_sites_solution_secondary difmap
_audit_creation_method SHELXL-97
_cell_angle_alpha 90.00
_cell_angle_beta 94.169(10)
_cell_angle_gamma 90.00
_cell_formula_units_Z 4
_cell_length_a 16.8614(10)
_cell_length_b 22.5574(10)
_cell_length_c 24.3685(10)
_cell_measurement_reflns_used 25
_cell_measurement_temperature 293(2)
_cell_measurement_theta_max 12
_cell_measurement_theta_min 2
_cell_volume 9244.0(8)
_computing_cell_refinement 'CAD4 Express (Enraf Nonius, 1994)'
_computing_data_collection 'CAD4 Express (Enraf Nonius, 1994)'
_computing_data_reduction 'XCAD4 (Harms & Wocadlo, 1995)'
_computing_structure_refinement 'SHELXL-97 (Sheldrick, 1997)'
_computing_structure_solution 'SHELXS-97 (Sheldrick, 1990)'
_diffrn_ambient_temperature 293(2)
_diffrn_measured_fraction_theta_full 0.997
_diffrn_measured_fraction_theta_max 0.997
_diffrn_measurement_device_type 'Enraf Nonius TurboCAD4'
_diffrn_measurement_method 'non-profiled omega scans'
_diffrn_radiation_monochromator graphite
_diffrn_radiation_source 'fine-focus sealed tube'
_diffrn_radiation_type MoK\a
_diffrn_radiation_wavelength 0.71073
_diffrn_reflns_av_R_equivalents 0.0735
_diffrn_reflns_av_sigmaI/netI 0.1037
_diffrn_reflns_limit_h_max 0
_diffrn_reflns_limit_h_min -20
_diffrn_reflns_limit_k_max 1
_diffrn_reflns_limit_k_min -27
_diffrn_reflns_limit_l_max 30
_diffrn_reflns_limit_l_min -29
_diffrn_reflns_number 19665
_diffrn_reflns_theta_full 25.97
_diffrn_reflns_theta_max 25.97
_diffrn_reflns_theta_min 2.17
_diffrn_standards_decay_% 0
_diffrn_standards_interval_count 800
_diffrn_standards_number 3
_exptl_absorpt_coefficient_mu 1.339
_exptl_absorpt_correction_T_max 0.7571
_exptl_absorpt_correction_T_min 0.6895
_exptl_absorpt_correction_type psi-scan
_exptl_absorpt_process_details
;
[c.f. r.h. blessing, acta cryst. (1995), a51, 33-38]
;
_exptl_crystal_colour Colorless
_exptl_crystal_density_diffrn 1.511
_exptl_crystal_density_method 'not measured'
_exptl_crystal_description Block
_exptl_crystal_F_000 4272
_exptl_crystal_size_max 0.30
_exptl_crystal_size_mid 0.26
_exptl_crystal_size_min 0.22
_refine_diff_density_max 2.301
_refine_diff_density_min -1.039
_refine_diff_density_rms 0.158
_refine_ls_extinction_method none
_refine_ls_goodness_of_fit_ref 1.008
_refine_ls_hydrogen_treatment geom
_refine_ls_matrix_type full
_refine_ls_number_parameters 1210
_refine_ls_number_reflns 18047
_refine_ls_number_restraints 212
_refine_ls_restrained_S_all 1.005
_refine_ls_R_factor_all 0.1543
_refine_ls_R_factor_gt 0.0925
_refine_ls_shift/su_max 0.054
_refine_ls_shift/su_mean 0.002
_refine_ls_structure_factor_coef Fsqd
_refine_ls_weighting_details 'calc w=1/[\s^2^(Fo^2^)+(0.0630P)^2^+180.4462P] where P=(Fo^2^+2Fc^2^)/3'
_refine_ls_weighting_scheme calc
_refine_ls_wR_factor_gt 0.2099
_refine_ls_wR_factor_ref 0.2458
_reflns_number_gt 11554
_reflns_number_total 18047
_reflns_threshold_expression >2sigma(I)
_cod_data_source_file b818322h.txt
_cod_data_source_block 29
_cod_depositor_comments
;
The following automatic conversions were performed:
'_symmetry_cell_setting' value 'Monoclinic' changed to 'monoclinic'
according to '/home/saulius/struct/CIF-dictionaries/cif_core.dic'
dictionary named 'cif_core.dic' version 2.4.1 from 2010-06-29.

Automatic conversion script
Id: cif_fix_enum 1527 2010-12-29 10:47:43Z saulius 
;
_cod_original_sg_symbol_H-M P2(1)/n
_cod_database_code 7000774

loop_
_symmetry_equiv_pos_as_xyz
'x, y, z'
'-x+1/2, y+1/2, -z+1/2'
'-x, -y, -z'
'x-1/2, -y-1/2, z-1/2'

loop_
_atom_site_label
_atom_site_type_symbol
_atom_site_fract_x
_atom_site_fract_y
_atom_site_fract_z
_atom_site_U_iso_or_equiv
_atom_site_adp_type
_atom_site_occupancy
_atom_site_symmetry_multiplicity
_atom_site_calc_flag
_atom_site_refinement_flags
_atom_site_disorder_assembly
_atom_site_disorder_group
Sm1 Sm 0.86446(2) 0.984061(19) 0.73528(2) 0.04098(11) Uani 1 1 d . . .
Sm2 Sm 0.13024(2) 0.497179(19) 0.734490(18) 0.03681(10) Uani 1 1 d . . .
C1 C 1.0506(5) 1.0424(4) 0.7111(4) 0.047(2) Uani 1 1 d . . .
H1A H 1.1069 1.0401 0.7057 0.056 Uiso 1 1 calc R . .
H1B H 1.0408 1.0791 0.7302 0.056 Uiso 1 1 calc R . .
C2 C 1.0034(5) 1.0415(4) 0.6564(4) 0.042(2) Uani 1 1 d . . .
C3 C 0.9106(5) 1.0236(4) 0.5935(4) 0.051(3) Uani 1 1 d . . .
C4 C 0.8427(6) 1.0047(5) 0.5620(4) 0.066(3) Uani 1 1 d . . .
H4A H 0.8040 0.9824 0.5778 0.079 Uiso 1 1 calc R . .
C5 C 0.8342(6) 1.0199(6) 0.5062(5) 0.080(4) Uani 1 1 d . . .
H5A H 0.7882 1.0101 0.4848 0.096 Uiso 1 1 calc R . .
C6 C 0.8944(7) 1.0494(5) 0.4838(5) 0.078(4) Uani 1 1 d . . .
H6A H 0.8894 1.0576 0.4464 0.093 Uiso 1 1 calc R . .
C7 C 0.9624(7) 1.0675(4) 0.5138(4) 0.063(3) Uani 1 1 d . . .
H7A H 1.0023 1.0880 0.4973 0.075 Uiso 1 1 calc R . .
C8 C 0.9691(5) 1.0542(4) 0.5691(4) 0.045(2) Uani 1 1 d . . .
C9 C 1.1033(6) 1.0964(4) 0.6026(4) 0.057(3) Uani 1 1 d . . .
H9A H 1.1183 1.0916 0.5651 0.068 Uiso 1 1 calc R . .
H9B H 1.1451 1.0790 0.6269 0.068 Uiso 1 1 calc R . .
C10 C 1.0981(5) 1.1613(4) 0.6150(4) 0.046(2) Uani 1 1 d D . .
C11 C 1.0641(6) 1.2004(5) 0.5769(5) 0.083(4) Uani 1 1 d D . .
H11A H 1.0430 1.1871 0.5428 0.100 Uiso 1 1 calc R . .
C12 C 1.0619(7) 1.2598(6) 0.5902(6) 0.101(5) Uani 1 1 d D . .
H12A H 1.0373 1.2863 0.5651 0.121 Uiso 1 1 calc R . .
C13 C 1.0933(8) 1.2798(6) 0.6367(6) 0.100(5) Uani 1 1 d D . .
H13A H 1.0924 1.3204 0.6432 0.120 Uiso 1 1 calc R . .
C14 C 1.1279(7) 1.2432(6) 0.6769(6) 0.090(4) Uani 1 1 d D . .
H14A H 1.1493 1.2578 0.7105 0.108 Uiso 1 1 calc R . .
C15 C 1.1290(6) 1.1836(5) 0.6643(5) 0.061(3) Uani 1 1 d D . .
H15A H 1.1517 1.1575 0.6904 0.074 Uiso 1 1 calc R . .
C16 C 1.0613(5) 0.9382(3) 0.7224(4) 0.044(2) Uani 1 1 d . . .
H16A H 1.1173 0.9359 0.7347 0.053 Uiso 1 1 calc R . .
H16B H 1.0569 0.9390 0.6825 0.053 Uiso 1 1 calc R . .
C17 C 1.0187(5) 0.8854(3) 0.7423(4) 0.040(2) Uani 1 1 d . . .
C18 C 0.9243(5) 0.8299(4) 0.7697(4) 0.047(2) Uani 1 1 d . . .
C19 C 0.8567(6) 0.8061(4) 0.7879(4) 0.055(3) Uani 1 1 d . . .
H19A H 0.8136 0.8302 0.7945 0.065 Uiso 1 1 calc R . .
C20 C 0.8535(6) 0.7462(4) 0.7964(5) 0.062(3) Uani 1 1 d . . .
H20A H 0.8064 0.7294 0.8067 0.074 Uiso 1 1 calc R . .
C21 C 0.9191(6) 0.7093(4) 0.7900(5) 0.064(3) Uani 1 1 d . . .
H21A H 0.9165 0.6691 0.7982 0.077 Uiso 1 1 calc R . .
C22 C 0.9871(6) 0.7329(4) 0.7717(4) 0.059(3) Uani 1 1 d . . .
H22A H 1.0305 0.7089 0.7656 0.071 Uiso 1 1 calc R . .
C23 C 0.9897(6) 0.7936(4) 0.7623(4) 0.051(3) Uani 1 1 d . . .
C24 C 1.1271(5) 0.8099(4) 0.7288(4) 0.058(3) Uani 1 1 d . . .
H24A H 1.1483 0.7801 0.7545 0.069 Uiso 1 1 calc R . .
H24B H 1.1635 0.8433 0.7304 0.069 Uiso 1 1 calc R . .
C25 C 1.1218(5) 0.7849(4) 0.6725(4) 0.059(3) Uani 1 1 d DU . .
C26 C 1.1206(5) 0.7260(5) 0.6640(5) 0.070(3) Uani 1 1 d DU . .
H26A H 1.1232 0.7001 0.6937 0.084 Uiso 1 1 calc R . .
C27 C 1.1152(7) 0.7036(6) 0.6096(6) 0.094(4) Uani 1 1 d DU . .
H27A H 1.1196 0.6629 0.6044 0.113 Uiso 1 1 calc R . .
C28 C 1.1044(9) 0.7377(7) 0.5665(7) 0.109(4) Uani 1 1 d DU . .
H28A H 1.0913 0.7220 0.5317 0.131 Uiso 1 1 calc R . .
C29 C 1.1133(10) 0.7986(7) 0.5747(7) 0.123(4) Uani 1 1 d DU . .
H29A H 1.1143 0.8238 0.5445 0.148 Uiso 1 1 calc R . .
C30 C 1.1207(8) 0.8216(5) 0.6264(5) 0.098(4) Uani 1 1 d DU . .
H30A H 1.1250 0.8624 0.6311 0.117 Uiso 1 1 calc R . .
C31 C 1.0522(5) 1.0010(4) 0.8027(4) 0.048(2) Uani 1 1 d . . .
H31A H 1.0465 0.9642 0.8226 0.058 Uiso 1 1 calc R . .
H31B H 1.1078 1.0124 0.8063 0.058 Uiso 1 1 calc R . .
C32 C 1.0040(5) 1.0474(4) 0.8264(4) 0.040(2) Uani 1 1 d . . .
C33 C 0.9048(5) 1.1059(4) 0.8367(4) 0.047(2) Uani 1 1 d . . .
C34 C 0.8352(5) 1.1393(4) 0.8305(4) 0.056(3) Uani 1 1 d . . .
H34A H 0.7962 1.1322 0.8023 0.067 Uiso 1 1 calc R . .
C35 C 0.8276(6) 1.1844(4) 0.8694(5) 0.064(3) Uani 1 1 d . . .
H35A H 0.7813 1.2070 0.8679 0.077 Uiso 1 1 calc R . .
C36 C 0.8861(6) 1.1959(5) 0.9094(4) 0.063(3) Uani 1 1 d . . .
H36A H 0.8778 1.2263 0.9341 0.076 Uiso 1 1 calc R . .
C37 C 0.9562(6) 1.1655(5) 0.9156(4) 0.059(3) Uani 1 1 d . . .
H37A H 0.9956 1.1744 0.9430 0.071 Uiso 1 1 calc R . .
C38 C 0.9643(6) 1.1202(4) 0.8776(4) 0.049(3) Uani 1 1 d . . .
C39 C 1.1068(3) 1.0828(3) 0.8997(3) 0.052(3) Uani 1 1 d . . .
H39A H 1.1149 1.1216 0.9163 0.063 Uiso 1 1 calc R . .
H39B H 1.1474 1.0769 0.8740 0.063 Uiso 1 1 calc R . .
C40 C 1.1165(3) 1.0360(3) 0.9444(3) 0.057(3) Uani 1 1 d RDU . .
C41 C 1.0954(3) 1.0473(3) 0.9975(3) 0.083(3) Uani 1 1 d RDU . .
H41A H 1.0684 1.0821 1.0045 0.100 Uiso 1 1 calc R . .
C42 C 1.1134(6) 1.0084(5) 1.0395(5) 0.089(3) Uani 1 1 d DU . .
H42A H 1.1036 1.0162 1.0758 0.107 Uiso 1 1 calc R . .
C43 C 1.1478(8) 0.9558(6) 1.0227(6) 0.096(4) Uani 1 1 d DU . .
H43A H 1.1544 0.9264 1.0494 0.115 Uiso 1 1 calc R . .
C44 C 1.1716(8) 0.9426(7) 0.9754(6) 0.095(4) Uani 1 1 d DU . .
H44A H 1.1980 0.9074 0.9688 0.114 Uiso 1 1 calc R . .
C45 C 1.1539(7) 0.9873(6) 0.9327(5) 0.079(3) Uani 1 1 d DU . .
H45A H 1.1692 0.9810 0.8972 0.095 Uiso 1 1 calc R . .
C46 C -0.0534(5) 0.5020(4) 0.7907(4) 0.043(2) Uani 1 1 d . . .
H46A H -0.1080 0.5157 0.7905 0.052 Uiso 1 1 calc R . .
H46B H -0.0502 0.4636 0.8086 0.052 Uiso 1 1 calc R . .
C47 C -0.0006(5) 0.5441(4) 0.8216(4) 0.047(2) Uani 1 1 d . . .
C48 C 0.0969(5) 0.6042(4) 0.8441(4) 0.051(3) Uani 1 1 d . . .
C49 C 0.1606(6) 0.6399(5) 0.8475(5) 0.067(3) Uani 1 1 d . . .
H49A H 0.1894 0.6458 0.8168 0.080 Uiso 1 1 calc R . .
C50 C 0.1834(7) 0.6674(6) 0.8956(6) 0.095(4) Uani 1 1 d . . .
H50A H 0.2279 0.6918 0.8980 0.114 Uiso 1 1 calc R . .
C51 C 0.1395(8) 0.6587(7) 0.9416(6) 0.102(5) Uani 1 1 d . . .
H51A H 0.1562 0.6775 0.9745 0.123 Uiso 1 1 calc R . .
C52 C 0.0737(7) 0.6240(6) 0.9402(5) 0.086(4) Uani 1 1 d . . .
H52A H 0.0451 0.6184 0.9710 0.103 Uiso 1 1 calc R . .
C53 C 0.0514(5) 0.5974(4) 0.8899(4) 0.055(3) Uani 1 1 d . . .
C54 C -0.0642(6) 0.5297(4) 0.9109(4) 0.056(3) Uani 1 1 d . . .
H54A H -0.1188 0.5343 0.8961 0.067 Uiso 1 1 calc R . .
H54B H -0.0590 0.5483 0.9469 0.067 Uiso 1 1 calc R . .
C55 C -0.0448(6) 0.4657(5) 0.9164(4) 0.060(3) Uani 1 1 d D . .
C56 C 0.0341(7) 0.4485(5) 0.9275(4) 0.084(4) Uani 1 1 d D . .
H56A H 0.0740 0.4768 0.9333 0.101 Uiso 1 1 calc R . .
C57 C 0.0520(8) 0.3888(6) 0.9298(4) 0.089(4) Uani 1 1 d D . .
H57A H 0.1049 0.3777 0.9369 0.107 Uiso 1 1 calc R . .
C58 C -0.0031(9) 0.3458(6) 0.9223(5) 0.096(5) Uani 1 1 d D . .
H58A H 0.0108 0.3059 0.9242 0.115 Uiso 1 1 calc R . .
C59 C -0.0799(9) 0.3634(6) 0.9117(5) 0.089(4) Uani 1 1 d D . .
H59A H -0.1190 0.3346 0.9057 0.107 Uiso 1 1 calc R . .
C60 C -0.1019(8) 0.4221(5) 0.9098(5) 0.078(4) Uani 1 1 d D . .
H60A H -0.1553 0.4324 0.9040 0.094 Uiso 1 1 calc R . .
C61 C -0.0617(5) 0.4394(3) 0.7099(4) 0.042(2) Uani 1 1 d . . .
H61A H -0.0568 0.4385 0.6705 0.050 Uiso 1 1 calc R . .
H61B H -0.1174 0.4349 0.7166 0.050 Uiso 1 1 calc R . .
C62 C -0.0144(5) 0.3908(3) 0.7370(3) 0.037(2) Uani 1 1 d . . .
C63 C 0.0858(5) 0.3458(4) 0.7813(4) 0.040(2) Uani 1 1 d . . .
C64 C 0.1565(5) 0.3281(4) 0.8074(4) 0.049(2) Uani 1 1 d . . .
H64A H 0.2003 0.3532 0.8103 0.058 Uiso 1 1 calc R . .
C65 C 0.1605(6) 0.2709(5) 0.8295(5) 0.069(3) Uani 1 1 d . . .
H65A H 0.2078 0.2580 0.8476 0.083 Uiso 1 1 calc R . .
C66 C 0.0957(6) 0.2330(5) 0.8252(5) 0.073(4) Uani 1 1 d . . .
H66A H 0.1008 0.1949 0.8396 0.087 Uiso 1 1 calc R . .
C67 C 0.0241(6) 0.2505(4) 0.7999(4) 0.055(3) Uani 1 1 d . . .
H67A H -0.0199 0.2255 0.7981 0.066 Uiso 1 1 calc R . .
C68 C 0.0197(5) 0.3068(4) 0.7773(4) 0.046(2) Uani 1 1 d . . .
C69 C -0.1218(5) 0.3129(4) 0.7371(4) 0.044(2) Uani 1 1 d . . .
H69A H -0.1600 0.3449 0.7383 0.053 Uiso 1 1 calc R . .
H69B H -0.1332 0.2846 0.7654 0.053 Uiso 1 1 calc R . .
C70 C -0.1332(5) 0.2831(4) 0.6823(4) 0.053(3) Uani 1 1 d D . .
C71 C -0.1192(5) 0.2222(5) 0.6780(5) 0.066(3) Uani 1 1 d D . .
H71A H -0.1033 0.1998 0.7089 0.079 Uiso 1 1 calc R . .
C72 C -0.1296(6) 0.1967(5) 0.6276(6) 0.090(4) Uani 1 1 d D . .
H72A H -0.1218 0.1560 0.6253 0.108 Uiso 1 1 calc R . .
C73 C -0.1505(8) 0.2261(7) 0.5808(6) 0.101(5) Uani 1 1 d D . .
H73A H -0.1552 0.2072 0.5468 0.121 Uiso 1 1 calc R . .
C74 C -0.1648(8) 0.2870(6) 0.5860(5) 0.087(4) Uani 1 1 d D . .
H74A H -0.1815 0.3090 0.5550 0.104 Uiso 1 1 calc R . .
C75 C -0.1543(7) 0.3153(5) 0.6371(5) 0.076(4) Uani 1 1 d D . .
H75A H -0.1619 0.3560 0.6398 0.091 Uiso 1 1 calc R . .
C76 C -0.0635(5) 0.5464(3) 0.6985(3) 0.039(2) Uani 1 1 d . . .
H76A H -0.1203 0.5414 0.6904 0.047 Uiso 1 1 calc R . .
H76B H -0.0546 0.5836 0.7180 0.047 Uiso 1 1 calc R . .
C77 C -0.0223(5) 0.5472(3) 0.6462(4) 0.040(2) Uani 1 1 d . . .
C78 C 0.0724(5) 0.5413(4) 0.5910(4) 0.047(2) Uani 1 1 d . . .
C79 C 0.1414(6) 0.5323(4) 0.5668(4) 0.054(3) Uani 1 1 d . . .
H79A H 0.1857 0.5156 0.5859 0.065 Uiso 1 1 calc R . .
C80 C 0.1426(7) 0.5498(5) 0.5103(5) 0.072(3) Uani 1 1 d . . .
H80A H 0.1894 0.5460 0.4926 0.086 Uiso 1 1 calc R . .
C81 C 0.0750(7) 0.5723(4) 0.4815(4) 0.066(3) Uani 1 1 d . . .
H81A H 0.0773 0.5823 0.4446 0.079 Uiso 1 1 calc R . .
C82 C 0.0055(7) 0.5802(4) 0.5057(4) 0.063(3) Uani 1 1 d . . .
H82A H -0.0396 0.5952 0.4863 0.076 Uiso 1 1 calc R . .
C83 C 0.0052(5) 0.5647(4) 0.5618(4) 0.044(2) Uani 1 1 d . . .
C84 C -0.1340(6) 0.5916(4) 0.5848(4) 0.053(3) Uani 1 1 d . . .
H84A H -0.1678 0.5796 0.6134 0.064 Uiso 1 1 calc R . .
H84B H -0.1553 0.5740 0.5505 0.064 Uiso 1 1 calc R . .
C85 C -0.1373(5) 0.6574(5) 0.5793(4) 0.054(3) Uani 1 1 d D . .
C86 C -0.1722(5) 0.6844(5) 0.5330(4) 0.069(3) Uani 1 1 d D . .
H86A H -0.1920 0.6614 0.5034 0.082 Uiso 1 1 calc R . .
C87 C -0.1777(6) 0.7451(6) 0.5305(5) 0.089(4) Uani 1 1 d D . .
H87A H -0.2014 0.7629 0.4990 0.106 Uiso 1 1 calc R . .
C88 C -0.1489(8) 0.7797(6) 0.5733(6) 0.094(5) Uani 1 1 d D . .
H88A H -0.1533 0.8207 0.5709 0.112 Uiso 1 1 calc R . .
C89 C -0.1147(9) 0.7549(7) 0.6186(7) 0.112(5) Uani 1 1 d DU . .
H89A H -0.0950 0.7780 0.6480 0.134 Uiso 1 1 calc R . .
C90 C -0.1090(7) 0.6940(5) 0.6206(5) 0.077(4) Uani 1 1 d D . .
H90A H -0.0844 0.6768 0.6521 0.093 Uiso 1 1 calc R . .
N1 N 1.0269(4) 0.9919(3) 0.7438(3) 0.0394(18) Uani 1 1 d . . .
N2 N 0.9338(4) 1.0167(3) 0.6494(3) 0.0453(19) Uani 1 1 d . . .
N3 N 1.0284(4) 1.0635(3) 0.6088(3) 0.0425(19) Uani 1 1 d . . .
N4 N 0.9443(4) 0.8877(3) 0.7569(3) 0.0424(19) Uani 1 1 d . . .
N5 N 1.0488(4) 0.8299(3) 0.7454(3) 0.043(2) Uani 1 1 d . . .
N6 N 0.9312(4) 1.0589(3) 0.8058(3) 0.045(2) Uani 1 1 d . . .
N7 N 1.0266(4) 1.0812(3) 0.8689(3) 0.047(2) Uani 1 1 d . . .
N8 N 0.7581(4) 1.0725(3) 0.6839(3) 0.053(2) Uani 1 1 d . . .
N9 N 0.7768(5) 0.8842(3) 0.6821(4) 0.056(2) Uani 1 1 d . . .
N10 N 0.7732(5) 0.9746(4) 0.8327(4) 0.059(2) Uani 1 1 d . . .
N11 N -0.0309(4) 0.4959(3) 0.7332(3) 0.0355(16) Uani 1 1 d . . .
N12 N 0.0609(4) 0.5683(3) 0.8019(3) 0.0414(19) Uani 1 1 d . . .
N13 N -0.0108(4) 0.5590(3) 0.8744(3) 0.049(2) Uani 1 1 d . . .
N14 N 0.0607(4) 0.3984(3) 0.7557(3) 0.0426(19) Uani 1 1 d . . .
N15 N -0.0424(4) 0.3370(3) 0.7500(3) 0.0419(19) Uani 1 1 d . . .
N16 N 0.0526(4) 0.5314(3) 0.6447(3) 0.045(2) Uani 1 1 d . . .
N17 N -0.0541(4) 0.5686(3) 0.5981(3) 0.047(2) Uani 1 1 d . . .
N18 N 0.2225(5) 0.4075(3) 0.6819(4) 0.056(2) Uani 1 1 d . . .
N19 N 0.2324(5) 0.4887(4) 0.8371(3) 0.059(2) Uani 1 1 d . . .
N20 N 0.2342(5) 0.5916(4) 0.7000(3) 0.057(2) Uani 1 1 d . . .
O1 O 0.7486(4) 1.0187(3) 0.6739(3) 0.059(2) Uani 1 1 d . . .
O2 O 0.8201(4) 1.0879(3) 0.7119(3) 0.0577(19) Uani 1 1 d . . .
O3 O 0.7088(5) 1.1095(3) 0.6660(4) 0.093(3) Uani 1 1 d . . .
O4 O 0.8336(4) 0.9079(3) 0.6597(3) 0.0566(19) Uani 1 1 d . . .
O5 O 0.7598(4) 0.9080(3) 0.7262(3) 0.0549(19) Uani 1 1 d . . .
O6 O 0.7408(5) 0.8426(3) 0.6613(4) 0.080(3) Uani 1 1 d . . .
O7 O 0.7559(3) 1.0106(3) 0.7945(3) 0.059(2) Uani 1 1 d . . .
O8 O 0.8390(4) 0.9469(3) 0.8315(3) 0.0573(19) Uani 1 1 d . . .
O9 O 0.7295(4) 0.9669(4) 0.8708(3) 0.073(2) Uani 1 1 d . . .
O10 O 0.1612(4) 0.4292(3) 0.6574(3) 0.0528(18) Uani 1 1 d . . .
O11 O 0.2379(4) 0.4222(3) 0.7309(3) 0.059(2) Uani 1 1 d . . .
O12 O 0.2662(5) 0.3749(4) 0.6574(4) 0.102(3) Uani 1 1 d . . .
O13 O 0.2480(4) 0.5249(3) 0.8006(3) 0.0557(19) Uani 1 1 d . . .
O14 O 0.1661(4) 0.4652(3) 0.8330(3) 0.070(2) Uani 1 1 d . . .
O15 O 0.2817(5) 0.4783(4) 0.8750(4) 0.101(3) Uani 1 1 d . . .
O16 O 0.2430(4) 0.5392(3) 0.6844(3) 0.0546(19) Uani 1 1 d . . .
O17 O 0.1695(4) 0.6028(3) 0.7221(3) 0.0558(19) Uani 1 1 d . . .
O18 O 0.2842(5) 0.6287(4) 0.6975(4) 0.101(3) Uani 1 1 d . . .
O19 O 0.0589(9) 0.2028(7) 0.0334(5) 0.171(6) Uani 1 1 d . . .
C91 C 0.0184(7) 0.2082(7) 0.0743(11) 0.242(9) Uani 1 1 d DU . .
H91A H -0.0080 0.2463 0.0707 0.290 Uiso 1 1 calc R . .
H91B H 0.0559 0.2109 0.1063 0.290 Uiso 1 1 calc R . .
C92 C -0.0444(11) 0.1634(9) 0.0882(11) 0.261(10) Uani 1 1 d DU . .
H92A H -0.0687 0.1761 0.1206 0.391 Uiso 1 1 calc R . .
H92B H -0.0200 0.1254 0.0948 0.391 Uiso 1 1 calc R . .
H92C H -0.0841 0.1605 0.0581 0.391 Uiso 1 1 calc R . .
C93 C 0.1210(15) 0.2494(12) 0.0346(10) 0.203(8) Uani 1 1 d U . .
H93A H 0.1560 0.2459 0.0678 0.244 Uiso 1 1 calc R . .
H93B H 0.0968 0.2884 0.0338 0.244 Uiso 1 1 calc R . .
C94 C 0.1672(14) 0.2404(11) -0.0158(10) 0.206(8) Uani 1 1 d U . .
H94A H 0.2119 0.2669 -0.0142 0.310 Uiso 1 1 calc R . .
H94B H 0.1334 0.2485 -0.0483 0.310 Uiso 1 1 calc R . .
H94C H 0.1857 0.2002 -0.0168 0.310 Uiso 1 1 calc R . .

loop_
_atom_site_aniso_label
_atom_site_aniso_U_11
_atom_site_aniso_U_22
_atom_site_aniso_U_33
_atom_site_aniso_U_23
_atom_site_aniso_U_13
_atom_site_aniso_U_12
Sm1 0.02806(19) 0.0392(2) 0.0560(3) 0.0024(2) 0.00518(18) -0.00007(17)
Sm2 0.02858(18) 0.0376(2) 0.0441(2) 0.00024(19) 0.00186(16) 0.00068(17)
C1 0.037(4) 0.048(5) 0.057(6) 0.006(4) 0.011(4) -0.009(4)
C2 0.033(4) 0.043(5) 0.050(5) -0.001(4) -0.002(4) 0.002(4)
C3 0.039(4) 0.060(5) 0.053(5) 0.017(4) 0.003(4) 0.005(4)
C4 0.046(5) 0.076(7) 0.074(7) 0.018(6) -0.008(5) 0.018(5)
C5 0.056(6) 0.107(9) 0.072(7) 0.022(6) -0.040(5) -0.007(6)
C6 0.088(8) 0.076(8) 0.070(8) 0.004(6) 0.009(7) 0.007(7)
C7 0.070(7) 0.053(6) 0.066(7) -0.001(5) 0.010(6) -0.007(5)
C8 0.055(5) 0.031(4) 0.048(5) 0.005(4) -0.002(4) 0.006(4)
C9 0.059(6) 0.048(5) 0.065(6) 0.002(5) 0.014(5) -0.003(5)
C10 0.039(4) 0.049(5) 0.051(5) -0.003(4) 0.009(4) -0.008(4)
C11 0.109(10) 0.057(7) 0.083(9) 0.013(6) -0.004(8) -0.013(7)
C12 0.112(10) 0.060(7) 0.134(12) 0.024(8) 0.033(9) -0.008(7)
C13 0.110(10) 0.073(8) 0.120(11) -0.043(8) 0.039(9) -0.006(7)
C14 0.075(8) 0.098(9) 0.097(10) -0.027(8) 0.013(7) -0.025(7)
C15 0.055(6) 0.059(6) 0.072(7) -0.001(5) 0.015(5) -0.013(5)
C16 0.031(4) 0.032(4) 0.069(6) -0.002(4) 0.000(4) 0.005(3)
C17 0.029(4) 0.034(4) 0.056(5) 0.001(4) 0.001(4) 0.003(3)
C18 0.032(4) 0.039(4) 0.070(6) 0.007(4) 0.000(4) 0.006(4)
C19 0.050(5) 0.045(5) 0.071(6) -0.009(5) 0.020(5) -0.001(4)
C20 0.055(6) 0.051(6) 0.080(7) 0.006(5) 0.005(5) -0.018(5)
C21 0.076(7) 0.042(5) 0.073(7) 0.015(5) 0.002(6) -0.010(5)
C22 0.053(5) 0.047(5) 0.080(7) 0.011(5) 0.014(5) 0.008(4)
C23 0.057(5) 0.034(5) 0.064(6) -0.002(4) 0.012(5) 0.002(4)
C24 0.039(5) 0.050(5) 0.086(7) -0.002(5) 0.009(5) 0.011(4)
C25 0.064(5) 0.042(4) 0.072(5) 0.004(4) 0.016(5) 0.014(4)
C26 0.083(6) 0.051(5) 0.079(6) 0.001(5) 0.021(5) 0.001(5)
C27 0.112(7) 0.069(6) 0.105(7) -0.013(6) 0.023(6) -0.004(6)
C28 0.136(7) 0.092(7) 0.099(7) -0.018(6) 0.013(6) 0.007(6)
C29 0.158(7) 0.102(7) 0.110(7) 0.008(6) 0.014(6) 0.017(6)
C30 0.133(7) 0.070(6) 0.093(7) -0.005(5) 0.029(6) 0.016(6)
C31 0.040(4) 0.046(5) 0.058(5) -0.015(4) 0.005(4) 0.005(4)
C32 0.033(4) 0.042(4) 0.045(5) 0.008(4) -0.002(4) 0.000(3)
C33 0.037(4) 0.052(5) 0.054(5) 0.000(4) 0.013(4) -0.006(4)
C34 0.043(5) 0.056(6) 0.069(7) -0.010(5) 0.014(5) 0.005(4)
C35 0.060(6) 0.050(6) 0.084(8) -0.007(5) 0.022(6) 0.008(5)
C36 0.074(7) 0.059(6) 0.058(6) -0.012(5) 0.015(5) 0.004(5)
C37 0.064(6) 0.067(6) 0.047(6) -0.007(5) 0.009(5) -0.017(5)
C38 0.057(5) 0.035(4) 0.057(6) 0.008(4) 0.010(5) -0.004(4)
C39 0.058(6) 0.054(5) 0.044(5) -0.001(4) -0.003(5) -0.001(4)
C40 0.048(4) 0.066(5) 0.055(5) 0.008(4) -0.011(4) -0.011(4)
C41 0.077(6) 0.106(6) 0.067(6) 0.016(5) 0.007(5) 0.017(5)
C42 0.088(6) 0.106(6) 0.075(6) 0.043(5) 0.021(5) 0.016(6)
C43 0.090(6) 0.106(7) 0.090(6) 0.033(6) -0.001(6) -0.009(6)
C44 0.079(6) 0.110(7) 0.092(7) 0.018(6) -0.023(6) -0.008(6)
C45 0.072(6) 0.092(6) 0.071(6) 0.013(5) -0.011(5) -0.012(5)
C46 0.035(4) 0.039(4) 0.057(5) -0.003(4) 0.016(4) 0.005(4)
C47 0.047(5) 0.039(5) 0.053(5) -0.004(4) 0.000(4) 0.008(4)
C48 0.039(5) 0.052(5) 0.062(6) -0.006(5) 0.004(4) 0.003(4)
C49 0.044(5) 0.083(7) 0.075(7) -0.042(6) 0.013(5) -0.016(5)
C50 0.056(6) 0.115(9) 0.116(10) -0.050(8) 0.026(7) -0.032(6)
C51 0.075(8) 0.142(11) 0.089(9) -0.057(8) 0.002(7) -0.027(8)
C52 0.077(8) 0.114(10) 0.070(8) -0.035(7) 0.020(6) -0.016(7)
C53 0.045(5) 0.060(6) 0.061(6) -0.017(5) 0.013(5) -0.015(4)
C54 0.054(5) 0.061(6) 0.054(6) 0.000(5) 0.012(5) -0.009(5)
C55 0.060(6) 0.071(7) 0.051(6) 0.012(5) 0.012(5) 0.001(5)
C56 0.058(6) 0.089(8) 0.108(9) 0.037(7) 0.027(6) 0.026(6)
C57 0.089(8) 0.096(9) 0.087(9) 0.022(7) 0.034(7) 0.024(7)
C58 0.139(12) 0.082(9) 0.070(8) -0.004(7) 0.027(8) 0.026(9)
C59 0.124(11) 0.065(7) 0.076(8) 0.010(6) -0.003(8) -0.013(7)
C60 0.084(8) 0.073(7) 0.072(8) -0.004(6) -0.024(6) -0.015(6)
C61 0.041(4) 0.034(4) 0.050(5) -0.001(4) 0.005(4) 0.000(3)
C62 0.045(4) 0.030(4) 0.036(4) -0.010(3) 0.012(4) -0.008(3)
C63 0.046(5) 0.032(4) 0.044(5) 0.008(4) 0.009(4) 0.004(4)
C64 0.042(5) 0.053(5) 0.052(5) 0.011(4) 0.007(4) 0.000(4)
C65 0.053(6) 0.066(6) 0.087(8) 0.017(6) 0.003(6) 0.025(5)
C66 0.061(6) 0.045(5) 0.114(9) 0.026(6) 0.018(6) 0.014(5)
C67 0.054(5) 0.040(5) 0.072(7) 0.013(5) 0.010(5) 0.002(4)
C68 0.041(4) 0.039(5) 0.061(6) -0.003(4) 0.012(4) 0.006(4)
C69 0.039(4) 0.039(4) 0.055(6) 0.000(4) 0.003(4) -0.004(4)
C70 0.041(5) 0.052(5) 0.065(6) 0.004(5) 0.010(5) -0.010(4)
C71 0.074(7) 0.055(6) 0.071(7) -0.001(5) 0.025(6) -0.015(5)
C72 0.106(9) 0.063(7) 0.105(10) -0.022(7) 0.024(8) -0.029(7)
C73 0.122(11) 0.113(11) 0.069(8) -0.020(8) 0.014(8) -0.040(9)
C74 0.101(10) 0.094(9) 0.064(8) 0.010(7) 0.005(7) -0.009(8)
C75 0.089(8) 0.049(6) 0.088(9) -0.003(6) 0.000(7) -0.015(6)
C76 0.033(4) 0.035(4) 0.048(5) 0.004(4) -0.006(4) 0.007(3)
C77 0.042(4) 0.032(4) 0.046(5) 0.009(4) 0.005(4) -0.002(3)
C78 0.044(5) 0.057(5) 0.039(5) -0.012(4) -0.003(4) -0.012(4)
C79 0.066(6) 0.055(6) 0.041(5) -0.001(4) 0.001(5) -0.002(5)
C80 0.090(8) 0.068(7) 0.059(7) -0.006(5) 0.022(6) -0.019(6)
C81 0.101(8) 0.053(6) 0.045(6) 0.003(5) 0.015(6) -0.005(6)
C82 0.076(7) 0.054(6) 0.058(6) -0.007(5) -0.003(5) 0.010(5)
C83 0.044(5) 0.033(4) 0.053(5) -0.005(4) 0.000(4) -0.002(4)
C84 0.055(5) 0.047(5) 0.056(6) 0.010(4) -0.006(5) -0.006(4)
C85 0.045(5) 0.066(6) 0.052(6) 0.008(5) 0.008(4) 0.016(4)
C86 0.055(6) 0.074(7) 0.074(8) 0.007(6) -0.011(6) 0.013(5)
C87 0.079(8) 0.098(8) 0.089(9) 0.046(7) 0.011(7) 0.034(7)
C88 0.103(10) 0.066(8) 0.113(11) -0.006(8) 0.018(9) 0.001(7)
C89 0.114(9) 0.089(8) 0.130(10) -0.016(8) -0.003(8) 0.028(7)
C90 0.081(8) 0.059(6) 0.090(9) 0.004(6) -0.006(7) 0.023(6)
N1 0.031(3) 0.039(4) 0.049(4) 0.005(3) 0.003(3) 0.003(3)
N2 0.045(4) 0.037(4) 0.055(4) 0.006(3) 0.009(3) -0.008(3)
N3 0.045(4) 0.041(4) 0.043(4) 0.005(3) 0.012(3) -0.004(3)
N4 0.036(4) 0.035(4) 0.056(5) 0.007(3) 0.006(3) 0.002(3)
N5 0.027(3) 0.041(4) 0.063(5) 0.004(3) 0.008(3) 0.006(3)
N6 0.040(4) 0.048(4) 0.048(4) 0.001(3) 0.006(3) 0.004(3)
N7 0.046(4) 0.060(5) 0.035(4) 0.000(3) 0.008(3) -0.005(4)
N8 0.034(4) 0.056(5) 0.070(5) 0.001(4) 0.005(4) 0.016(3)
N9 0.050(4) 0.040(4) 0.077(6) -0.016(4) -0.007(4) -0.001(3)
N10 0.045(4) 0.070(5) 0.063(5) 0.000(4) 0.006(4) -0.016(4)
N11 0.036(3) 0.035(3) 0.036(3) 0.001(3) 0.003(3) -0.003(3)
N12 0.033(3) 0.045(4) 0.048(4) -0.010(3) 0.012(3) -0.005(3)
N13 0.038(4) 0.061(5) 0.049(5) -0.006(4) 0.005(3) -0.007(3)
N14 0.038(4) 0.036(4) 0.055(4) 0.009(3) 0.014(3) -0.002(3)
N15 0.038(4) 0.039(4) 0.050(4) 0.002(3) 0.009(3) -0.002(3)
N16 0.032(3) 0.052(4) 0.051(4) 0.002(3) 0.002(3) 0.003(3)
N17 0.042(4) 0.042(4) 0.057(5) 0.005(4) -0.005(4) 0.004(3)
N18 0.057(5) 0.046(4) 0.066(5) 0.007(4) 0.010(4) 0.009(4)
N19 0.061(5) 0.052(5) 0.059(5) -0.009(4) -0.019(4) 0.007(4)
N20 0.057(4) 0.055(5) 0.060(5) 0.001(4) 0.019(4) -0.022(4)
O1 0.047(3) 0.045(4) 0.084(5) -0.005(3) -0.002(3) 0.008(3)
O2 0.049(4) 0.058(4) 0.065(4) 0.007(3) -0.007(3) -0.008(3)
O3 0.087(5) 0.065(5) 0.120(7) -0.003(5) -0.032(5) 0.023(4)
O4 0.048(4) 0.051(4) 0.072(5) -0.007(3) 0.010(3) -0.007(3)
O5 0.045(3) 0.045(3) 0.077(5) -0.007(3) 0.016(3) -0.004(3)
O6 0.074(5) 0.065(4) 0.103(6) -0.021(4) 0.014(4) -0.028(4)
O7 0.031(3) 0.057(4) 0.091(5) 0.000(4) 0.014(3) 0.005(3)
O8 0.052(4) 0.064(4) 0.057(4) -0.017(3) 0.010(3) 0.017(3)
O9 0.063(4) 0.093(5) 0.068(5) 0.006(4) 0.029(4) -0.005(4)
O10 0.052(4) 0.047(3) 0.059(4) 0.002(3) 0.001(3) 0.000(3)
O11 0.044(3) 0.065(4) 0.069(5) 0.007(4) 0.008(3) 0.010(3)
O12 0.111(6) 0.094(6) 0.105(7) -0.013(5) 0.044(5) 0.047(5)
O13 0.042(3) 0.058(4) 0.066(4) 0.013(3) -0.004(3) -0.009(3)
O14 0.060(4) 0.094(5) 0.053(4) 0.009(4) -0.014(3) -0.031(4)
O15 0.112(6) 0.104(6) 0.080(5) 0.027(5) -0.044(5) -0.034(5)
O16 0.046(3) 0.042(3) 0.077(5) -0.006(3) 0.011(3) -0.004(3)
O17 0.053(4) 0.046(4) 0.069(4) 0.004(3) 0.018(3) 0.003(3)
O18 0.099(5) 0.076(5) 0.135(7) -0.027(5) 0.060(5) -0.050(4)
O19 0.190(13) 0.198(13) 0.126(10) -0.037(10) 0.023(9) -0.039(11)
C91 0.248(14) 0.242(14) 0.237(14) -0.004(12) 0.021(12) -0.009(12)
C92 0.265(14) 0.266(14) 0.251(15) -0.012(12) 0.020(12) -0.042(12)
C93 0.194(13) 0.221(13) 0.193(13) -0.007(11) 0.002(11) -0.006(11)
C94 0.202(13) 0.211(13) 0.205(13) 0.001(11) 0.009(11) -0.001(11)

loop_
_atom_type_symbol
_atom_type_description
_atom_type_scat_dispersion_real
_atom_type_scat_dispersion_imag
_atom_type_scat_source
C C 0.0033 0.0016 'International Tables Vol C Tables 4.2.6.8 and 6.1.1.4'
H H 0.0000 0.0000 'International Tables Vol C Tables 4.2.6.8 and 6.1.1.4'
N N 0.0061 0.0033 'International Tables Vol C Tables 4.2.6.8 and 6.1.1.4'
O O 0.0106 0.0060 'International Tables Vol C Tables 4.2.6.8 and 6.1.1.4'
Sm Sm -0.1638 3.4418 'International Tables Vol C Tables 4.2.6.8 and 6.1.1.4'

loop_
_geom_angle_atom_site_label_1
_geom_angle_atom_site_label_2
_geom_angle_atom_site_label_3
_geom_angle
_geom_angle_site_symmetry_1
_geom_angle_site_symmetry_3
_geom_angle_publ_flag
O5 Sm1 O7 70.5(2) . . ?
O5 Sm1 O1 68.8(2) . . ?
O7 Sm1 O1 72.3(2) . . ?
O5 Sm1 O2 115.5(2) . . ?
O7 Sm1 O2 71.8(2) . . ?
O1 Sm1 O2 50.6(2) . . ?
O5 Sm1 O4 49.9(2) . . ?
O7 Sm1 O4 117.5(2) . . ?
O1 Sm1 O4 70.6(2) . . ?
O2 Sm1 O4 115.1(2) . . ?
O5 Sm1 O8 71.8(2) . . ?
O7 Sm1 O8 50.7(2) . . ?
O1 Sm1 O8 118.4(2) . . ?
O2 Sm1 O8 116.5(2) . . ?
O4 Sm1 O8 113.8(2) . . ?
O5 Sm1 N2 119.4(2) . . ?
O7 Sm1 N2 143.1(2) . . ?
O1 Sm1 N2 78.8(2) . . ?
O2 Sm1 N2 72.2(2) . . ?
O4 Sm1 N2 71.7(2) . . ?
O8 Sm1 N2 162.7(2) . . ?
O5 Sm1 N4 78.0(2) . . ?
O7 Sm1 N4 118.5(2) . . ?
O1 Sm1 N4 139.2(2) . . ?
O2 Sm1 N4 166.0(2) . . ?
O4 Sm1 N4 69.9(2) . . ?
O8 Sm1 N4 70.0(2) . . ?
N2 Sm1 N4 98.3(2) . . ?
O5 Sm1 N6 141.6(2) . . ?
O7 Sm1 N6 76.2(2) . . ?
O1 Sm1 N6 118.3(2) . . ?
O2 Sm1 N6 69.7(2) . . ?
O4 Sm1 N6 166.1(2) . . ?
O8 Sm1 N6 72.6(2) . . ?
N2 Sm1 N6 98.7(2) . . ?
N4 Sm1 N6 102.5(2) . . ?
O5 Sm1 N1 139.4(2) . . ?
O7 Sm1 N1 135.7(2) . . ?
O1 Sm1 N1 139.4(2) . . ?
O2 Sm1 N1 103.7(2) . . ?
O4 Sm1 N1 104.4(2) . . ?
O8 Sm1 N1 100.7(2) . . ?
N2 Sm1 N1 62.1(2) . . ?
N4 Sm1 N1 62.4(2) . . ?
N6 Sm1 N1 61.7(2) . . ?
O5 Sm1 N8 91.3(2) . . ?
O7 Sm1 N8 68.1(2) . . ?
O1 Sm1 N8 25.3(2) . . ?
O2 Sm1 N8 25.5(2) . . ?
O4 Sm1 N8 93.7(2) . . ?
O8 Sm1 N8 118.8(2) . . ?
N2 Sm1 N8 75.9(2) . . ?
N4 Sm1 N8 163.6(2) . . ?
N6 Sm1 N8 93.6(2) . . ?
N1 Sm1 N8 124.8(2) . . ?
O5 Sm1 N10 66.8(2) . . ?
O7 Sm1 N10 25.1(2) . . ?
O1 Sm1 N10 94.2(2) . . ?
O2 Sm1 N10 94.9(2) . . ?
O4 Sm1 N10 116.5(2) . . ?
O8 Sm1 N10 25.8(2) . . ?
N2 Sm1 N10 167.1(2) . . ?
N4 Sm1 N10 94.0(2) . . ?
N6 Sm1 N10 74.9(2) . . ?
N1 Sm1 N10 121.7(2) . . ?
N8 Sm1 N10 93.1(2) . . ?
O11 Sm2 O17 116.3(2) . . ?
O11 Sm2 O10 50.6(2) . . ?
O17 Sm2 O10 114.9(2) . . ?
O11 Sm2 O16 70.1(2) . . ?
O17 Sm2 O16 50.7(2) . . ?
O10 Sm2 O16 70.2(2) . . ?
O11 Sm2 O14 73.5(2) . . ?
O17 Sm2 O14 109.8(2) . . ?
O10 Sm2 O14 119.1(2) . . ?
O16 Sm2 O14 115.4(2) . . ?
O11 Sm2 O13 69.6(2) . . ?
O17 Sm2 O13 68.9(2) . . ?
O10 Sm2 O13 115.4(2) . . ?
O16 Sm2 O13 68.4(2) . . ?
O14 Sm2 O13 49.4(2) . . ?
O11 Sm2 N16 119.9(2) . . ?
O17 Sm2 N16 74.6(2) . . ?
O10 Sm2 N16 70.7(2) . . ?
O16 Sm2 N16 80.2(2) . . ?
O14 Sm2 N16 163.2(2) . . ?
O13 Sm2 N16 141.9(2) . . ?
O11 Sm2 N14 76.4(2) . . ?
O17 Sm2 N14 166.9(2) . . ?
O10 Sm2 N14 75.2(2) . . ?
O16 Sm2 N14 142.2(2) . . ?
O14 Sm2 N14 69.3(2) . . ?
O13 Sm2 N14 115.5(2) . . ?
N16 Sm2 N14 102.5(2) . . ?
O11 Sm2 N12 142.7(2) . . ?
O17 Sm2 N12 68.1(2) . . ?
O10 Sm2 N12 165.1(2) . . ?
O16 Sm2 N12 117.3(2) . . ?
O14 Sm2 N12 70.6(2) . . ?
O13 Sm2 N12 79.4(2) . . ?
N16 Sm2 N12 97.3(2) . . ?
N14 Sm2 N12 99.9(2) . . ?
O11 Sm2 N11 136.5(2) . . ?
O17 Sm2 N11 106.4(2) . . ?
O10 Sm2 N11 104.3(2) . . ?
O16 Sm2 N11 142.0(2) . . ?
O14 Sm2 N11 100.2(2) . . ?
O13 Sm2 N11 138.1(2) . . ?
N16 Sm2 N11 63.2(2) . . ?
N14 Sm2 N11 61.7(2) . . ?
N12 Sm2 N11 61.6(2) . . ?
O11 Sm2 N18 25.3(2) . . ?
O17 Sm2 N18 117.1(2) . . ?
O10 Sm2 N18 25.5(2) . . ?
O16 Sm2 N18 66.5(2) . . ?
O14 Sm2 N18 97.0(2) . . ?
O13 Sm2 N18 91.9(2) . . ?
N16 Sm2 N18 95.1(2) . . ?
N14 Sm2 N18 75.7(2) . . ?
N12 Sm2 N18 167.6(2) . . ?
N11 Sm2 N18 123.7(2) . . ?
O11 Sm2 N20 91.8(2) . . ?
O17 Sm2 N20 25.7(2) . . ?
O10 Sm2 N20 93.9(2) . . ?
O16 Sm2 N20 25.3(2) . . ?
O14 Sm2 N20 111.9(2) . . ?
O13 Sm2 N20 63.0(2) . . ?
N16 Sm2 N20 79.4(2) . . ?
N14 Sm2 N20 167.3(2) . . ?
N12 Sm2 N20 92.2(2) . . ?
N11 Sm2 N20 128.7(2) . . ?
N18 Sm2 N20 91.7(2) . . ?
N1 C1 C2 108.9(7) . . ?
N1 C1 H1A 109.9 . . ?
C2 C1 H1A 109.9 . . ?
N1 C1 H1B 109.9 . . ?
C2 C1 H1B 109.9 . . ?
H1A C1 H1B 108.3 . . ?
N2 C2 N3 112.4(8) . . ?
N2 C2 C1 122.5(8) . . ?
N3 C2 C1 125.1(7) . . ?
C8 C3 C4 120.1(9) . . ?
C8 C3 N2 108.5(8) . . ?
C4 C3 N2 131.4(9) . . ?
C3 C4 C5 118.7(10) . . ?
C3 C4 H4A 120.6 . . ?
C5 C4 H4A 120.6 . . ?
C6 C5 C4 118.9(10) . . ?
C6 C5 H5A 120.6 . . ?
C4 C5 H5A 120.6 . . ?
C5 C6 C7 123.4(11) . . ?
C5 C6 H6A 118.3 . . ?
C7 C6 H6A 118.3 . . ?
C6 C7 C8 117.3(10) . . ?
C6 C7 H7A 121.3 . . ?
C8 C7 H7A 121.3 . . ?
N3 C8 C3 106.6(8) . . ?
N3 C8 C7 131.9(9) . . ?
C3 C8 C7 121.5(9) . . ?
N3 C9 C10 113.9(8) . . ?
N3 C9 H9A 108.8 . . ?
C10 C9 H9A 108.8 . . ?
N3 C9 H9B 108.8 . . ?
C10 C9 H9B 108.8 . . ?
H9A C9 H9B 107.7 . . ?
C15 C10 C11 117.9(9) . . ?
C15 C10 C9 120.8(9) . . ?
C11 C10 C9 121.3(9) . . ?
C10 C11 C12 118.9(12) . . ?
C10 C11 H11A 120.6 . . ?
C12 C11 H11A 120.6 . . ?
C13 C12 C11 121.7(13) . . ?
C13 C12 H12A 119.1 . . ?
C11 C12 H12A 119.1 . . ?
C12 C13 C14 122.5(13) . . ?
C12 C13 H13A 118.7 . . ?
C14 C13 H13A 118.7 . . ?
C13 C14 C15 116.0(12) . . ?
C13 C14 H14A 122.0 . . ?
C15 C14 H14A 122.0 . . ?
C10 C15 C14 122.9(11) . . ?
C10 C15 H15A 118.5 . . ?
C14 C15 H15A 118.5 . . ?
N1 C16 C17 109.6(7) . . ?
N1 C16 H16A 109.8 . . ?
C17 C16 H16A 109.8 . . ?
N1 C16 H16B 109.8 . . ?
C17 C16 H16B 109.8 . . ?
H16A C16 H16B 108.2 . . ?
N4 C17 N5 112.3(7) . . ?
N4 C17 C16 122.8(7) . . ?
N5 C17 C16 124.8(7) . . ?
C19 C18 N4 131.7(8) . . ?
C19 C18 C23 119.9(8) . . ?
N4 C18 C23 108.4(8) . . ?
C18 C19 C20 118.8(9) . . ?
C18 C19 H19A 120.6 . . ?
C20 C19 H19A 120.6 . . ?
C19 C20 C21 121.8(9) . . ?
C19 C20 H20A 119.1 . . ?
C21 C20 H20A 119.1 . . ?
C22 C21 C20 119.5(9) . . ?
C22 C21 H21A 120.2 . . ?
C20 C21 H21A 120.2 . . ?
C21 C22 C23 118.3(9) . . ?
C21 C22 H22A 120.9 . . ?
C23 C22 H22A 120.9 . . ?
N5 C23 C22 131.9(9) . . ?
N5 C23 C18 106.6(7) . . ?
C22 C23 C18 121.5(9) . . ?
N5 C24 C25 112.0(8) . . ?
N5 C24 H24A 109.2 . . ?
C25 C24 H24A 109.2 . . ?
N5 C24 H24B 109.2 . . ?
C25 C24 H24B 109.2 . . ?
H24A C24 H24B 107.9 . . ?
C26 C25 C30 117.5(10) . . ?
C26 C25 C24 121.4(9) . . ?
C30 C25 C24 121.1(9) . . ?
C25 C26 C27 119.9(11) . . ?
C25 C26 H26A 120.0 . . ?
C27 C26 H26A 120.0 . . ?
C28 C27 C26 122.6(13) . . ?
C28 C27 H27A 118.7 . . ?
C26 C27 H27A 118.7 . . ?
C27 C28 C29 117.3(15) . . ?
C27 C28 H28A 121.4 . . ?
C29 C28 H28A 121.4 . . ?
C30 C29 C28 120.6(15) . . ?
C30 C29 H29A 119.7 . . ?
C28 C29 H29A 119.7 . . ?
C29 C30 C25 121.0(12) . . ?
C29 C30 H30A 119.5 . . ?
C25 C30 H30A 119.5 . . ?
C32 C31 N1 110.6(7) . . ?
C32 C31 H31A 109.5 . . ?
N1 C31 H31A 109.5 . . ?
C32 C31 H31B 109.5 . . ?
N1 C31 H31B 109.5 . . ?
H31A C31 H31B 108.1 . . ?
N6 C32 N7 113.1(8) . . ?
N6 C32 C31 121.1(8) . . ?
N7 C32 C31 125.7(8) . . ?
N6 C33 C34 130.8(9) . . ?
N6 C33 C38 108.7(8) . . ?
C34 C33 C38 120.5(9) . . ?
C33 C34 C35 115.9(9) . . ?
C33 C34 H34A 122.0 . . ?
C35 C34 H34A 122.0 . . ?
C36 C35 C34 121.7(10) . . ?
C36 C35 H35A 119.2 . . ?
C34 C35 H35A 119.2 . . ?
C35 C36 C37 124.1(10) . . ?
C35 C36 H36A 118.0 . . ?
C37 C36 H36A 118.0 . . ?
C36 C37 C38 114.9(9) . . ?
C36 C37 H37A 122.6 . . ?
C38 C37 H37A 122.6 . . ?
C37 C38 N7 132.3(9) . . ?
C37 C38 C33 122.9(9) . . ?
N7 C38 C33 104.8(8) . . ?
N7 C39 C40 112.9(4) . . ?
N7 C39 H39A 109.0 . . ?
C40 C39 H39A 109.0 . . ?
N7 C39 H39B 109.0 . . ?
C40 C39 H39B 109.0 . . ?
H39A C39 H39B 107.8 . . ?
C45 C40 C41 121.2(6) . . ?
C45 C40 C39 117.1(6) . . ?
C41 C40 C39 121.2 . . ?
C42 C41 C40 121.4(6) . . ?
C42 C41 H41A 119.3 . . ?
C40 C41 H41A 119.3 . . ?
C41 C42 C43 113.7(11) . . ?
C41 C42 H42A 123.1 . . ?
C43 C42 H42A 123.1 . . ?
C44 C43 C42 128.6(14) . . ?
C44 C43 H43A 115.7 . . ?
C42 C43 H43A 115.7 . . ?
C43 C44 C45 114.8(14) . . ?
C43 C44 H44A 122.6 . . ?
C45 C44 H44A 122.6 . . ?
C40 C45 C44 119.9(11) . . ?
C40 C45 H45A 120.0 . . ?
C44 C45 H45A 120.0 . . ?
C47 C46 N11 110.9(7) . . ?
C47 C46 H46A 109.5 . . ?
N11 C46 H46A 109.5 . . ?
C47 C46 H46B 109.5 . . ?
N11 C46 H46B 109.5 . . ?
H46A C46 H46B 108.1 . . ?
N12 C47 N13 114.1(8) . . ?
N12 C47 C46 123.6(8) . . ?
N13 C47 C46 122.2(8) . . ?
C49 C48 C53 119.8(9) . . ?
C49 C48 N12 133.6(9) . . ?
C53 C48 N12 106.5(8) . . ?
C48 C49 C50 120.1(11) . . ?
C48 C49 H49A 119.9 . . ?
C50 C49 H49A 119.9 . . ?
C49 C50 C51 119.8(11) . . ?
C49 C50 H50A 120.1 . . ?
C51 C50 H50A 120.1 . . ?
C52 C51 C50 122.5(12) . . ?
C52 C51 H51A 118.8 . . ?
C50 C51 H51A 118.8 . . ?
C51 C52 C53 116.1(12) . . ?
C51 C52 H52A 121.9 . . ?
C53 C52 H52A 121.9 . . ?
N13 C53 C52 131.1(10) . . ?
N13 C53 C48 107.2(8) . . ?
C52 C53 C48 121.5(9) . . ?
N13 C54 C55 110.5(8) . . ?
N13 C54 H54A 109.5 . . ?
C55 C54 H54A 109.5 . . ?
N13 C54 H54B 109.5 . . ?
C55 C54 H54B 109.5 . . ?
H54A C54 H54B 108.1 . . ?
C60 C55 C56 118.3(11) . . ?
C60 C55 C54 122.4(10) . . ?
C56 C55 C54 119.3(10) . . ?
C57 C56 C55 118.8(12) . . ?
C57 C56 H56A 120.6 . . ?
C55 C56 H56A 120.6 . . ?
C58 C57 C56 123.4(13) . . ?
C58 C57 H57A 118.3 . . ?
C56 C57 H57A 118.3 . . ?
C57 C58 C59 117.0(13) . . ?
C57 C58 H58A 121.5 . . ?
C59 C58 H58A 121.5 . . ?
C58 C59 C60 122.5(13) . . ?
C58 C59 H59A 118.8 . . ?
C60 C59 H59A 118.8 . . ?
C59 C60 C55 119.9(12) . . ?
C59 C60 H60A 120.0 . . ?
C55 C60 H60A 120.0 . . ?
N11 C61 C62 107.8(7) . . ?
N11 C61 H61A 110.1 . . ?
C62 C61 H61A 110.1 . . ?
N11 C61 H61B 110.1 . . ?
C62 C61 H61B 110.1 . . ?
H61A C61 H61B 108.5 . . ?
N14 C62 N15 112.2(7) . . ?
N14 C62 C61 121.8(7) . . ?
N15 C62 C61 125.7(7) . . ?
C64 C63 N14 133.1(8) . . ?
C64 C63 C68 120.3(8) . . ?
N14 C63 C68 106.6(7) . . ?
C63 C64 C65 117.6(9) . . ?
C63 C64 H64A 121.2 . . ?
C65 C64 H64A 121.2 . . ?
C66 C65 C64 121.7(9) . . ?
C66 C65 H65A 119.2 . . ?
C64 C65 H65A 119.2 . . ?
C67 C66 C65 121.3(10) . . ?
C67 C66 H66A 119.3 . . ?
C65 C66 H66A 119.3 . . ?
C66 C67 C68 117.5(9) . . ?
C66 C67 H67A 121.3 . . ?
C68 C67 H67A 121.3 . . ?
N15 C68 C67 131.4(8) . . ?
N15 C68 C63 107.0(7) . . ?
C67 C68 C63 121.6(8) . . ?
N15 C69 C70 114.6(7) . . ?
N15 C69 H69A 108.6 . . ?
C70 C69 H69A 108.6 . . ?
N15 C69 H69B 108.6 . . ?
C70 C69 H69B 108.6 . . ?
H69A C69 H69B 107.6 . . ?
C75 C70 C71 120.3(10) . . ?
C75 C70 C69 119.8(9) . . ?
C71 C70 C69 119.9(9) . . ?
C72 C71 C70 118.3(11) . . ?
C72 C71 H71A 120.8 . . ?
C70 C71 H71A 120.9 . . ?
C73 C72 C71 124.5(12) . . ?
C73 C72 H72A 117.7 . . ?
C71 C72 H72A 117.7 . . ?
C72 C73 C74 116.2(13) . . ?
C72 C73 H73A 121.9 . . ?
C74 C73 H73A 121.9 . . ?
C75 C74 C73 121.2(12) . . ?
C75 C74 H74A 119.4 . . ?
C73 C74 H74A 119.4 . . ?
C70 C75 C74 119.4(11) . . ?
C70 C75 H75A 120.3 . . ?
C74 C75 H75A 120.3 . . ?
C77 C76 N11 108.4(6) . . ?
C77 C76 H76A 110.0 . . ?
N11 C76 H76A 110.0 . . ?
C77 C76 H76B 110.0 . . ?
N11 C76 H76B 110.0 . . ?
H76A C76 H76B 108.4 . . ?
N16 C77 N17 113.3(8) . . ?
N16 C77 C76 121.9(7) . . ?
N17 C77 C76 124.5(7) . . ?
C79 C78 N16 131.0(8) . . ?
C79 C78 C83 121.6(9) . . ?
N16 C78 C83 107.4(8) . . ?
C78 C79 C80 116.6(9) . . ?
C78 C79 H79A 121.7 . . ?
C80 C79 H79A 121.7 . . ?
C81 C80 C79 121.1(11) . . ?
C81 C80 H80A 119.4 . . ?
C79 C80 H80A 119.4 . . ?
C82 C81 C80 121.9(10) . . ?
C82 C81 H81A 119.1 . . ?
C80 C81 H81A 119.1 . . ?
C81 C82 C83 116.9(10) . . ?
C81 C82 H82A 121.5 . . ?
C83 C82 H82A 121.5 . . ?
N17 C83 C78 107.2(8) . . ?
N17 C83 C82 131.0(9) . . ?
C78 C83 C82 121.8(9) . . ?
N17 C84 C85 113.7(7) . . ?
N17 C84 H84A 108.8 . . ?
C85 C84 H84A 108.8 . . ?
N17 C84 H84B 108.8 . . ?
C85 C84 H84B 108.8 . . ?
H84A C84 H84B 107.7 . . ?
C90 C85 C86 116.4(10) . . ?
C90 C85 C84 121.9(9) . . ?
C86 C85 C84 121.6(9) . . ?
C87 C86 C85 120.1(11) . . ?
C87 C86 H86A 119.9 . . ?
C85 C86 H86A 119.9 . . ?
C88 C87 C86 121.0(12) . . ?
C88 C87 H87A 119.5 . . ?
C86 C87 H87A 119.5 . . ?
C89 C88 C87 120.2(13) . . ?
C89 C88 H88A 119.9 . . ?
C87 C88 H88A 119.9 . . ?
C88 C89 C90 118.3(15) . . ?
C88 C89 H89A 120.8 . . ?
C90 C89 H89A 120.8 . . ?
C85 C90 C89 123.9(12) . . ?
C85 C90 H90A 118.0 . . ?
C89 C90 H90A 118.0 . . ?
C16 N1 C1 108.8(7) . . ?
C16 N1 C31 111.6(7) . . ?
C1 N1 C31 110.4(7) . . ?
C16 N1 Sm1 110.0(5) . . ?
C1 N1 Sm1 108.7(5) . . ?
C31 N1 Sm1 107.4(5) . . ?
C2 N2 C3 105.4(7) . . ?
C2 N2 Sm1 118.4(6) . . ?
C3 N2 Sm1 135.3(5) . . ?
C8 N3 C2 107.1(7) . . ?
C8 N3 C9 126.5(8) . . ?
C2 N3 C9 126.3(8) . . ?
C17 N4 C18 105.8(7) . . ?
C17 N4 Sm1 117.8(5) . . ?
C18 N4 Sm1 134.6(5) . . ?
C17 N5 C23 106.9(7) . . ?
C17 N5 C24 127.3(7) . . ?
C23 N5 C24 125.6(7) . . ?
C32 N6 C33 105.6(7) . . ?
C32 N6 Sm1 118.0(6) . . ?
C33 N6 Sm1 135.3(5) . . ?
C32 N7 C38 107.8(7) . . ?
C32 N7 C39 127.3(7) . . ?
C38 N7 C39 124.7(7) . . ?
O3 N8 O1 121.1(8) . . ?
O3 N8 O2 121.2(8) . . ?
O1 N8 O2 117.7(7) . . ?
O3 N8 Sm1 174.3(7) . . ?
O1 N8 Sm1 58.8(4) . . ?
O2 N8 Sm1 59.4(4) . . ?
O6 N9 O5 123.5(9) . . ?
O6 N9 O4 121.7(9) . . ?
O5 N9 O4 114.8(7) . . ?
O6 N9 Sm1 178.6(7) . . ?
O5 N9 Sm1 55.4(4) . . ?
O4 N9 Sm1 59.4(4) . . ?
O9 N10 O7 122.0(8) . . ?
O9 N10 O8 120.8(8) . . ?
O7 N10 O8 117.2(8) . . ?
O9 N10 Sm1 173.6(6) . . ?
O7 N10 Sm1 57.2(4) . . ?
O8 N10 Sm1 60.5(5) . . ?
C61 N11 C46 109.6(6) . . ?
C61 N11 C76 109.7(6) . . ?
C46 N11 C76 110.7(6) . . ?
C61 N11 Sm2 109.7(5) . . ?
C46 N11 Sm2 108.2(4) . . ?
C76 N11 Sm2 108.9(4) . . ?
C47 N12 C48 106.6(7) . . ?
C47 N12 Sm2 112.2(5) . . ?
C48 N12 Sm2 128.2(5) . . ?
C47 N13 C53 105.5(8) . . ?
C47 N13 C54 126.2(8) . . ?
C53 N13 C54 126.8(8) . . ?
C62 N14 C63 107.3(7) . . ?
C62 N14 Sm2 118.6(5) . . ?
C63 N14 Sm2 134.1(5) . . ?
C62 N15 C68 106.9(7) . . ?
C62 N15 C69 128.1(7) . . ?
C68 N15 C69 125.0(7) . . ?
C77 N16 C78 106.2(7) . . ?
C77 N16 Sm2 119.0(6) . . ?
C78 N16 Sm2 134.7(5) . . ?
C77 N17 C83 105.8(7) . . ?
C77 N17 C84 128.8(8) . . ?
C83 N17 C84 125.4(8) . . ?
O12 N18 O11 122.3(9) . . ?
O12 N18 O10 120.4(9) . . ?
O11 N18 O10 117.3(8) . . ?
O12 N18 Sm2 172.7(7) . . ?
O11 N18 Sm2 58.2(4) . . ?
O10 N18 Sm2 59.3(4) . . ?
O15 N19 O14 122.9(9) . . ?
O15 N19 O13 119.8(9) . . ?
O14 N19 O13 117.3(8) . . ?
O15 N19 Sm2 169.2(7) . . ?
O14 N19 Sm2 59.2(5) . . ?
O13 N19 Sm2 59.5(4) . . ?
O18 N20 O16 123.1(8) . . ?
O18 N20 O17 120.9(8) . . ?
O16 N20 O17 115.9(7) . . ?
O18 N20 Sm2 165.4(7) . . ?
O16 N20 Sm2 59.1(4) . . ?
O17 N20 Sm2 58.2(4) . . ?
N8 O1 Sm1 96.0(5) . . ?
N8 O2 Sm1 95.1(5) . . ?
N9 O4 Sm1 95.5(5) . . ?
N9 O5 Sm1 99.7(5) . . ?
N10 O7 Sm1 97.7(5) . . ?
N10 O8 Sm1 93.7(5) . . ?
N18 O10 Sm2 95.2(5) . . ?
N18 O11 Sm2 96.5(5) . . ?
N19 O13 Sm2 95.5(5) . . ?
N19 O14 Sm2 96.1(5) . . ?
N20 O16 Sm2 95.6(5) . . ?
N20 O17 Sm2 96.1(5) . . ?
C91 O19 C93 109.9(16) . . ?
O19 C91 C92 123(2) . . ?
O19 C91 H91A 106.6 . . ?
C92 C91 H91A 106.6 . . ?
O19 C91 H91B 106.6 . . ?
C92 C91 H91B 106.6 . . ?
H91A C91 H91B 106.6 . . ?
C91 C92 H92A 109.5 . . ?
C91 C92 H92B 109.5 . . ?
H92A C92 H92B 109.5 . . ?
C91 C92 H92C 109.5 . . ?
H92A C92 H92C 109.5 . . ?
H92B C92 H92C 109.5 . . ?
O19 C93 C94 107(2) . . ?
O19 C93 H93A 110.3 . . ?
C94 C93 H93A 110.3 . . ?
O19 C93 H93B 110.3 . . ?
C94 C93 H93B 110.3 . . ?
H93A C93 H93B 108.5 . . ?
C93 C94 H94A 109.5 . . ?
C93 C94 H94B 109.5 . . ?
H94A C94 H94B 109.5 . . ?
C93 C94 H94C 109.5 . . ?
H94A C94 H94C 109.5 . . ?
H94B C94 H94C 109.5 . . ?

loop_
_geom_bond_atom_site_label_1
_geom_bond_atom_site_label_2
_geom_bond_distance
_geom_bond_site_symmetry_2
_geom_bond_publ_flag
Sm1 O5 2.459(6) . ?
Sm1 O7 2.485(6) . ?
Sm1 O1 2.499(6) . ?
Sm1 O2 2.511(7) . ?
Sm1 O4 2.544(7) . ?
Sm1 O8 2.555(7) . ?
Sm1 N2 2.577(7) . ?
Sm1 N4 2.590(7) . ?
Sm1 N6 2.605(7) . ?
Sm1 N1 2.738(6) . ?
Sm1 N8 2.906(7) . ?
Sm1 N10 2.929(8) . ?
Sm2 O11 2.487(6) . ?
Sm2 O17 2.496(6) . ?
Sm2 O10 2.510(6) . ?
Sm2 O16 2.518(6) . ?
Sm2 O14 2.537(7) . ?
Sm2 O13 2.543(6) . ?
Sm2 N16 2.585(7) . ?
Sm2 N14 2.588(7) . ?
Sm2 N12 2.631(7) . ?
Sm2 N11 2.715(6) . ?
Sm2 N18 2.907(8) . ?
Sm2 N20 2.921(8) . ?
C1 N1 1.463(11) . ?
C1 C2 1.503(12) . ?
C1 H1A 0.9700 . ?
C1 H1B 0.9700 . ?
C2 N2 1.299(10) . ?
C2 N3 1.356(11) . ?
C3 C8 1.374(13) . ?
C3 C4 1.397(13) . ?
C3 N2 1.399(11) . ?
C4 C5 1.399(15) . ?
C4 H4A 0.9300 . ?
C5 C6 1.360(16) . ?
C5 H5A 0.9300 . ?
C6 C7 1.376(16) . ?
C6 H6A 0.9300 . ?
C7 C8 1.379(14) . ?
C7 H7A 0.9300 . ?
C8 N3 1.355(11) . ?
C9 N3 1.482(12) . ?
C9 C10 1.499(13) . ?
C9 H9A 0.9700 . ?
C9 H9B 0.9700 . ?
C10 C15 1.371(14) . ?
C10 C11 1.376(14) . ?
C11 C12 1.380(17) . ?
C11 H11A 0.9300 . ?
C12 C13 1.298(19) . ?
C12 H12A 0.9300 . ?
C13 C14 1.377(19) . ?
C13 H13A 0.9300 . ?
C14 C15 1.380(16) . ?
C14 H14A 0.9300 . ?
C15 H15A 0.9300 . ?
C16 N1 1.456(10) . ?
C16 C17 1.490(11) . ?
C16 H16A 0.9700 . ?
C16 H16B 0.9700 . ?
C17 N4 1.329(10) . ?
C17 N5 1.351(10) . ?
C18 C19 1.363(13) . ?
C18 N4 1.388(11) . ?
C18 C23 1.395(12) . ?
C19 C20 1.370(13) . ?
C19 H19A 0.9300 . ?
C20 C21 1.403(15) . ?
C20 H20A 0.9300 . ?
C21 C22 1.368(14) . ?
C21 H21A 0.9300 . ?
C22 C23 1.390(13) . ?
C22 H22A 0.9300 . ?
C23 N5 1.374(11) . ?
C24 N5 1.479(11) . ?
C24 C25 1.479(14) . ?
C24 H24A 0.9700 . ?
C24 H24B 0.9700 . ?
C25 C26 1.344(14) . ?
C25 C30 1.395(13) . ?
C26 C27 1.415(18) . ?
C26 H26A 0.9300 . ?
C27 C28 1.30(2) . ?
C27 H27A 0.9300 . ?
C28 C29 1.40(2) . ?
C28 H28A 0.9300 . ?
C29 C30 1.36(2) . ?
C29 H29A 0.9300 . ?
C30 H30A 0.9300 . ?
C31 C32 1.469(12) . ?
C31 N1 1.480(11) . ?
C31 H31A 0.9700 . ?
C31 H31B 0.9700 . ?
C32 N6 1.318(10) . ?
C32 N7 1.319(11) . ?
C33 N6 1.392(11) . ?
C33 C34 1.394(12) . ?
C33 C38 1.398(13) . ?
C34 C35 1.402(14) . ?
C34 H34A 0.9300 . ?
C35 C36 1.360(15) . ?
C35 H35A 0.9300 . ?
C36 C37 1.366(15) . ?
C36 H36A 0.9300 . ?
C37 C38 1.393(13) . ?
C37 H37A 0.9300 . ?
C38 N7 1.398(12) . ?
C39 N7 1.499(9) . ?
C39 C40 1.5163 . ?
C39 H39A 0.9700 . ?
C39 H39B 0.9700 . ?
C40 C45 1.309(14) . ?
C40 C41 1.3899 . ?
C41 C42 1.365(13) . ?
C41 H41A 0.9300 . ?
C42 C43 1.394(18) . ?
C42 H42A 0.9300 . ?
C43 C44 1.284(19) . ?
C43 H43A 0.9300 . ?
C44 C45 1.463(18) . ?
C44 H44A 0.9300 . ?
C45 H45A 0.9300 . ?
C46 C47 1.472(12) . ?
C46 N11 1.485(10) . ?
C46 H46A 0.9700 . ?
C46 H46B 0.9700 . ?
C47 N12 1.296(11) . ?
C47 N13 1.352(12) . ?
C48 C49 1.340(13) . ?
C48 C53 1.409(14) . ?
C48 N12 1.409(11) . ?
C49 C50 1.357(16) . ?
C49 H49A 0.9300 . ?
C50 C51 1.401(19) . ?
C50 H50A 0.9300 . ?
C51 C52 1.358(18) . ?
C51 H51A 0.9300 . ?
C52 C53 1.392(15) . ?
C52 H52A 0.9300 . ?
C53 N13 1.391(11) . ?
C54 N13 1.467(12) . ?
C54 C55 1.485(14) . ?
C54 H54A 0.9700 . ?
C54 H54B 0.9700 . ?
C55 C60 1.376(15) . ?
C55 C56 1.394(14) . ?
C56 C57 1.381(17) . ?
C56 H56A 0.9300 . ?
C57 C58 1.345(19) . ?
C57 H57A 0.9300 . ?
C58 C59 1.361(19) . ?
C58 H58A 0.9300 . ?
C59 C60 1.376(17) . ?
C59 H59A 0.9300 . ?
C60 H60A 0.9300 . ?
C61 N11 1.474(10) . ?
C61 C62 1.482(11) . ?
C61 H61A 0.9700 . ?
C61 H61B 0.9700 . ?
C62 N14 1.325(10) . ?
C62 N15 1.348(10) . ?
C63 C64 1.369(12) . ?
C63 N14 1.392(10) . ?
C63 C68 1.417(12) . ?
C64 C65 1.398(14) . ?
C64 H64A 0.9300 . ?
C65 C66 1.385(15) . ?
C65 H65A 0.9300 . ?
C66 C67 1.373(14) . ?
C66 H66A 0.9300 . ?
C67 C68 1.384(12) . ?
C67 H67A 0.9300 . ?
C68 N15 1.381(11) . ?
C69 N15 1.456(10) . ?
C69 C70 1.494(13) . ?
C69 H69A 0.9700 . ?
C69 H69B 0.9700 . ?
C70 C75 1.347(15) . ?
C70 C71 1.398(14) . ?
C71 C72 1.357(17) . ?
C71 H71A 0.9300 . ?
C72 C73 1.346(19) . ?
C72 H72A 0.9300 . ?
C73 C74 1.402(19) . ?
C73 H73A 0.9300 . ?
C74 C75 1.397(17) . ?
C74 H74A 0.9300 . ?
C75 H75A 0.9300 . ?
C76 C77 1.494(12) . ?
C76 N11 1.499(10) . ?
C76 H76A 0.9700 . ?
C76 H76B 0.9700 . ?
C77 N16 1.316(10) . ?
C77 N17 1.344(11) . ?
C78 C79 1.358(13) . ?
C78 N16 1.391(11) . ?
C78 C83 1.398(12) . ?
C79 C80 1.435(14) . ?
C79 H79A 0.9300 . ?
C80 C81 1.391(16) . ?
C80 H80A 0.9300 . ?
C81 C82 1.361(16) . ?
C81 H81A 0.9300 . ?
C82 C83 1.411(14) . ?
C82 H82A 0.9300 . ?
C83 N17 1.385(12) . ?
C84 N17 1.458(11) . ?
C84 C85 1.490(13) . ?
C84 H84A 0.9700 . ?
C84 H84B 0.9700 . ?
C85 C90 1.361(15) . ?
C85 C86 1.375(14) . ?
C86 C87 1.375(16) . ?
C86 H86A 0.9300 . ?
C87 C88 1.364(18) . ?
C87 H87A 0.9300 . ?
C88 C89 1.33(2) . ?
C88 H88A 0.9300 . ?
C89 C90 1.377(18) . ?
C89 H89A 0.9300 . ?
C90 H90A 0.9300 . ?
N8 O3 1.234(10) . ?
N8 O1 1.247(10) . ?
N8 O2 1.256(10) . ?
N9 O6 1.208(10) . ?
N9 O5 1.253(10) . ?
N9 O4 1.255(10) . ?
N10 O9 1.239(11) . ?
N10 O7 1.252(10) . ?
N10 O8 1.276(10) . ?
N18 O12 1.225(11) . ?
N18 O11 1.248(10) . ?
N18 O10 1.254(10) . ?
N19 O15 1.218(11) . ?
N19 O14 1.235(10) . ?
N19 O13 1.250(10) . ?
N20 O18 1.192(10) . ?
N20 O16 1.255(10) . ?
N20 O17 1.276(10) . ?
O19 C91 1.25(2) . ?
O19 C93 1.48(3) . ?
C91 C92 1.519(10) . ?
C91 H91A 0.9700 . ?
C91 H91B 0.9700 . ?
C92 H92A 0.9600 . ?
C92 H92B 0.9600 . ?
C92 H92C 0.9600 . ?
C93 C94 1.51(3) . ?
C93 H93A 0.9700 . ?
C93 H93B 0.9700 . ?
C94 H94A 0.9600 . ?
C94 H94B 0.9600 . ?
C94 H94C 0.9600 . ?
